data_7237462
loop_
_publ_author_name
'Natarajan, Nagarajan'
'Shi, Lin-Xi'
'Xiao, Hui'
'Wang, Jin-Yun'
'Zhang, Li-Yi'
'Zhang, Xu'
'Chen, Zhong-Ning'

_publ_section_title
;
 Using phosphorescent PtAu3 clusters for superior solution-processable
 organic light emitting diodes with very small efficiency roll-off
;
_journal_issue 33
_journal_name_full 'Journal of Materials Chemistry C'
_journal_page_first 8966
_journal_paper_doi 10.1039/C8TC03270J
_journal_volume 6
_journal_year 2018
_chemical_formula_sum 'C110 H96 Ag3 Cl3 N2 O8 P8 Pt'
_chemical_formula_weight 2446.69
_space_group_crystal_system triclinic
_space_group_IT_number 2
_space_group_name_Hall '-P 1'
_space_group_name_H-M_alt 'P -1'
_atom_sites_solution_hydrogens geom
_audit_creation_method SHELXL-2016/6
_audit_update_record
;
2018-05-31 deposited with the CCDC.
2018-08-02 downloaded from the CCDC.
;
_cell_angle_alpha 87.716(8)
_cell_angle_beta 78.525(7)
_cell_angle_gamma 69.014(5)
_cell_formula_units_Z 2
_cell_length_a 15.977(4)
_cell_length_b 20.660(6)
_cell_length_c 21.585(6)
_cell_measurement_reflns_used 19581
_cell_measurement_temperature 293(2)
_cell_measurement_theta_max 27.4700
_cell_measurement_theta_min 2.0734
_cell_volume 6515(3)
_computing_structure_refinement 'SHELXL-2016/6 (Sheldrick, 2016)'
_diffrn_ambient_temperature 293(2)
_diffrn_measured_fraction_theta_full 0.969
_diffrn_measured_fraction_theta_max 0.951
_diffrn_measurement_device_type
;
Saturn724+ (2x2 bin mode)
;
_diffrn_radiation_type MoK\a
_diffrn_radiation_wavelength 0.71073
_diffrn_reflns_av_R_equivalents 0.0634
_diffrn_reflns_av_unetI/netI 0.1036
_diffrn_reflns_Laue_measured_fraction_full 0.969
_diffrn_reflns_Laue_measured_fraction_max 0.951
_diffrn_reflns_limit_h_max 20
_diffrn_reflns_limit_h_min -20
_diffrn_reflns_limit_k_max 26
_diffrn_reflns_limit_k_min -26
_diffrn_reflns_limit_l_max 27
_diffrn_reflns_limit_l_min -27
_diffrn_reflns_number 64623
_diffrn_reflns_point_group_measured_fraction_full 0.969
_diffrn_reflns_point_group_measured_fraction_max 0.951
_diffrn_reflns_theta_full 25.242
_diffrn_reflns_theta_max 27.409
_diffrn_reflns_theta_min 2.189
_exptl_absorpt_coefficient_mu 1.720
_exptl_absorpt_correction_T_max 0.685
_exptl_absorpt_correction_T_min 0.490
_exptl_absorpt_correction_type multi-scan
_exptl_crystal_colour Yellow
_exptl_crystal_density_diffrn 1.247
_exptl_crystal_description Bloc
_exptl_crystal_F_000 2448
_exptl_crystal_size_max 0.42
_exptl_crystal_size_mid 0.36
_exptl_crystal_size_min 0.22
_platon_squeeze_details
;
The unit cell contains highly disordered CH2Cl2 molecules which have been treated as 
a diffuse contribution to the overall scattering without specific atom 
positions by SQUEEZE/PLATON. 
;
_refine_diff_density_max 1.390
_refine_diff_density_min -1.269
_refine_diff_density_rms 0.095
_refine_ls_extinction_method none
_refine_ls_goodness_of_fit_ref 0.942
_refine_ls_hydrogen_treatment constr
_refine_ls_matrix_type full
_refine_ls_number_parameters 1243
_refine_ls_number_reflns 28214
_refine_ls_number_restraints 366
_refine_ls_restrained_S_all 0.947
_refine_ls_R_factor_all 0.0607
_refine_ls_R_factor_gt 0.0466
_refine_ls_shift/su_max 0.001
_refine_ls_shift/su_mean 0.000
_refine_ls_structure_factor_coef Fsqd
_refine_ls_weighting_details 'w=1/[\s^2^(Fo^2^)+(0.0423P)^2^] where P=(Fo^2^+2Fc^2^)/3'
_refine_ls_weighting_scheme calc
_refine_ls_wR_factor_gt 0.1117
_refine_ls_wR_factor_ref 0.1172
_reflns_Friedel_coverage 0.000
_reflns_number_gt 17399
_reflns_number_total 28214
_reflns_threshold_expression 'I > 2\s(I)'
_cod_data_source_file c8tc03270j2.cif
_cod_data_source_block complex_3
_cod_depositor_comments
;
The following automatic conversions were performed:

data item '_exptl_absorpt_correction_type' value 'Multi-scan' was
changed to 'multi-scan' in accordance with the
/home/saulius/struct/COD-crude-data/automatic-downloads/DataCite-retrospective/RSC/depositions/lib/dictionaries/cif_core.dic
dictionary named 'cif_core.dic' version 2.4.2 last updated on
2011-04-26.

Automatic conversion script
Id: cif_fix_values 6909 2019-04-08 15:41:33Z antanas 
;
_cod_database_code 7237462
_shelx_shelxl_version_number 2016/6
_shelx_space_group_comment
;
The symmetry employed for this shelxl refinement is uniquely defined
by the following loop, which should always be used as a source of
symmetry information in preference to the above space-group names.
They are only intended as comments.
;
_platon_squeeze_void_probe_radius 1.20

loop_
_space_group_symop_operation_xyz
'x, y, z'
'-x, -y, -z'

loop_
_atom_site_label
_atom_site_type_symbol
_atom_site_fract_x
_atom_site_fract_y
_atom_site_fract_z
_atom_site_U_iso_or_equiv
_atom_site_adp_type
_atom_site_occupancy
_atom_site_site_symmetry_order
_atom_site_calc_flag
_atom_site_refinement_flags_posn
_atom_site_refinement_flags_adp
_atom_site_refinement_flags_occupancy
_atom_site_disorder_assembly
_atom_site_disorder_group
Pt1 Pt 0.23825(2) 0.25557(2) 0.25419(2) 0.03944(6) Uani 1 1 d . . . . .
Ag1 Ag 0.40694(3) 0.17596(2) 0.17104(2) 0.07074(13) Uani 1 1 d . . . . .
Ag2 Ag 0.03733(2) 0.35072(2) 0.27146(2) 0.05879(11) Uani 1 1 d . . . . .
Ag3 Ag 0.20454(2) 0.27514(2) 0.39811(2) 0.05307(10) Uani 1 1 d . . . . .
Cl2 Cl 0.1185(2) 0.96230(14) 0.27252(15) 0.1520(10) Uani 1 1 d . U . . .
Cl3 Cl 0.03641(8) 0.35309(7) 0.39372(6) 0.0639(3) Uani 1 1 d . . . . .
P1 P 0.08103(9) 0.45388(6) 0.24952(6) 0.0517(3) Uani 1 1 d . . . . .
P2 P 0.45164(9) 0.27582(7) 0.14781(6) 0.0556(3) Uani 1 1 d . . . . .
P3 P 0.30385(8) 0.34352(6) 0.39150(6) 0.0485(3) Uani 1 1 d . . . . .
P4 P 0.28488(8) 0.34901(6) 0.25184(5) 0.0424(3) Uani 1 1 d . . . . .
P5 P -0.01496(9) 0.25886(7) 0.24637(6) 0.0544(3) Uani 1 1 d . . . . .
P6 P 0.35094(10) 0.08195(7) 0.16738(6) 0.0606(4) Uani 1 1 d . . . . .
P7 P 0.16961(8) 0.16659(6) 0.41468(6) 0.0477(3) Uani 1 1 d . . . . .
P8 P 0.17907(8) 0.16826(6) 0.26491(5) 0.0430(3) Uani 1 1 d . . . . .
Cl1 Cl 0.3769(2) 0.54830(13) 0.21983(13) 0.1333(8) Uani 0.280(15) 1 d D U P A 1
O1 O 0.380(2) 0.4816(7) 0.2397(12) 0.181(13) Uani 0.280(15) 1 d D U P A 1
O2 O 0.4645(12) 0.5532(18) 0.2152(14) 0.235(14) Uani 0.280(15) 1 d D U P A 1
O3 O 0.3112(19) 0.5996(10) 0.2666(12) 0.232(15) Uani 0.280(15) 1 d D U P A 1
O4 O 0.342(2) 0.563(2) 0.1618(8) 0.266(17) Uani 0.280(15) 1 d D U P A 1
Cl1' Cl 0.3769(2) 0.54830(13) 0.21983(13) 0.1333(8) Uani 0.720(15) 1 d D . P A 2
O1' O 0.4393(8) 0.5063(8) 0.2586(6) 0.251(7) Uani 0.720(15) 1 d D U P A 2
O2' O 0.3901(10) 0.6064(4) 0.1946(5) 0.190(6) Uani 0.720(15) 1 d D U P A 2
O3' O 0.2844(6) 0.5663(8) 0.2576(6) 0.247(7) Uani 0.720(15) 1 d D U P A 2
O4' O 0.3796(9) 0.5017(5) 0.1711(6) 0.223(6) Uani 0.720(15) 1 d D U P A 2
O5 O 0.0806(5) 0.9122(3) 0.2738(3) 0.186(3) Uani 1 1 d . U . . .
O6 O 0.0879(7) 1.0154(4) 0.2322(4) 0.263(4) Uani 1 1 d . U . . .
O7 O 0.0894(7) 1.0023(5) 0.3307(5) 0.271(4) Uani 1 1 d . U . . .
O8 O 0.2131(7) 0.9396(4) 0.2573(7) 0.386(8) Uani 1 1 d . U . . .
N1 N 0.7154(3) -0.0497(3) 0.3722(2) 0.0898(16) Uani 1 1 d . . . . .
N2 N 0.1375(4) 0.3336(3) -0.1286(2) 0.0895(16) Uani 1 1 d . . . . .
C1 C 0.3581(3) 0.3471(2) 0.30751(19) 0.0462(11) Uani 1 1 d . . . . .
H1A H 0.374487 0.388172 0.302473 0.055 Uiso 1 1 calc R U . . .
H1B H 0.414026 0.306971 0.297173 0.055 Uiso 1 1 calc R U . . .
C2 C 0.1919(3) 0.4329(2) 0.2736(2) 0.0500(11) Uani 1 1 d . . . . .
H2A H 0.215846 0.468580 0.257431 0.060 Uiso 1 1 calc R U . . .
H2B H 0.179315 0.437758 0.319405 0.060 Uiso 1 1 calc R U . . .
C3 C 0.3514(3) 0.3560(2) 0.1750(2) 0.0494(11) Uani 1 1 d . . . . .
H3A H 0.372701 0.394203 0.176982 0.059 Uiso 1 1 calc R U . . .
H3B H 0.312109 0.366825 0.144201 0.059 Uiso 1 1 calc R U . . .
C4 C 0.2664(3) 0.0836(2) 0.2395(2) 0.0521(12) Uani 1 1 d . . . . .
H4A H 0.235993 0.052148 0.232588 0.063 Uiso 1 1 calc R U . . .
H4B H 0.298743 0.065770 0.273640 0.063 Uiso 1 1 calc R U . . .
C5 C 0.1234(3) 0.1551(2) 0.3456(2) 0.0518(12) Uani 1 1 d . . . . .
H5A H 0.122705 0.108298 0.346191 0.062 Uiso 1 1 calc R U . . .
H5B H 0.060165 0.186380 0.352187 0.062 Uiso 1 1 calc R U . . .
C6 C 0.0875(3) 0.1799(2) 0.2213(2) 0.0525(12) Uani 1 1 d . . . . .
H6A H 0.069404 0.139615 0.226859 0.063 Uiso 1 1 calc R U . . .
H6B H 0.111257 0.182125 0.176559 0.063 Uiso 1 1 calc R U . . .
C7 C 0.0143(4) 0.5310(3) 0.3010(3) 0.0672(14) Uani 1 1 d . U . . .
C8 C -0.0643(4) 0.5312(3) 0.3408(3) 0.097(2) Uani 1 1 d . U . . .
H8A H -0.084699 0.494525 0.339424 0.117 Uiso 1 1 calc R U . . .
C9 C -0.1139(6) 0.5881(4) 0.3839(3) 0.126(3) Uani 1 1 d . U . . .
H9A H -0.168140 0.589392 0.410380 0.151 Uiso 1 1 calc R U . . .
C10 C -0.0837(7) 0.6390(4) 0.3867(4) 0.141(4) Uani 1 1 d . U . . .
H10F H -0.116428 0.675436 0.415969 0.169 Uiso 1 1 calc R U . . .
C11 C -0.0052(7) 0.6400(4) 0.3476(5) 0.156(4) Uani 1 1 d . U . . .
H11A H 0.014901 0.676611 0.350709 0.187 Uiso 1 1 calc R U . . .
C12 C 0.0441(5) 0.5862(3) 0.3033(4) 0.113(2) Uani 1 1 d . U . . .
H12A H 0.096309 0.587018 0.275641 0.135 Uiso 1 1 calc R U . . .
C13 C 0.0938(4) 0.4882(2) 0.1700(2) 0.0611(14) Uani 1 1 d . . . . .
C14 C 0.0289(4) 0.4877(3) 0.1368(3) 0.0870(19) Uani 1 1 d . . . . .
H14A H -0.014368 0.468445 0.154689 0.104 Uiso 1 1 calc R U . . .
C15 C 0.0266(6) 0.5163(4) 0.0755(3) 0.110(3) Uani 1 1 d . . . . .
H15A H -0.017440 0.517050 0.052705 0.132 Uiso 1 1 calc R U . . .
C16 C 0.0937(7) 0.5425(4) 0.0527(3) 0.121(3) Uani 1 1 d . . . . .
H16A H 0.093594 0.562681 0.013422 0.145 Uiso 1 1 calc R U . . .
C17 C 0.1625(6) 0.5409(4) 0.0846(4) 0.117(3) Uani 1 1 d . . . . .
H17A H 0.208595 0.557226 0.066199 0.140 Uiso 1 1 calc R U . . .
C18 C 0.1596(4) 0.5139(3) 0.1450(3) 0.0806(17) Uani 1 1 d . . . . .
H18A H 0.202989 0.513670 0.168131 0.097 Uiso 1 1 calc R U . . .
C19 C 0.5405(3) 0.2808(3) 0.1862(3) 0.0642(14) Uani 1 1 d . . . . .
C20 C 0.5938(4) 0.2200(4) 0.2120(3) 0.101(2) Uani 1 1 d . . . . .
H20A H 0.582755 0.179026 0.209684 0.121 Uiso 1 1 calc R U . . .
C21 C 0.6644(6) 0.2221(5) 0.2414(4) 0.125(3) Uani 1 1 d . . . . .
H21A H 0.701790 0.181860 0.257084 0.150 Uiso 1 1 calc R U . . .
C22 C 0.6778(5) 0.2841(6) 0.2468(4) 0.135(4) Uani 1 1 d . . . . .
H22A H 0.723311 0.285382 0.267216 0.162 Uiso 1 1 calc R U . . .
C23 C 0.6241(6) 0.3444(5) 0.2221(4) 0.115(3) Uani 1 1 d . . . . .
H23A H 0.633163 0.385920 0.226003 0.138 Uiso 1 1 calc R U . . .
C24 C 0.5569(4) 0.3414(4) 0.1918(3) 0.0899(19) Uani 1 1 d . . . . .
H24A H 0.521630 0.381521 0.174577 0.108 Uiso 1 1 calc R U . . .
C25 C 0.4831(4) 0.2887(3) 0.0637(2) 0.0641(13) Uani 1 1 d . U . . .
C26 C 0.4302(4) 0.2829(3) 0.0238(3) 0.0776(16) Uani 1 1 d . U . . .
H26A H 0.379777 0.270731 0.040416 0.093 Uiso 1 1 calc R U . . .
C27 C 0.4465(5) 0.2937(3) -0.0375(3) 0.106(2) Uani 1 1 d . U . . .
H27A H 0.404824 0.292259 -0.061484 0.127 Uiso 1 1 calc R U . . .
C28 C 0.5226(6) 0.3071(4) -0.0667(4) 0.119(3) Uani 1 1 d . U . . .
H28A H 0.536081 0.311979 -0.110221 0.143 Uiso 1 1 calc R U . . .
C29 C 0.5759(6) 0.3125(4) -0.0287(4) 0.122(3) Uani 1 1 d . U . . .
H29A H 0.627329 0.322785 -0.046865 0.147 Uiso 1 1 calc R U . . .
C30 C 0.5603(4) 0.3037(3) 0.0369(3) 0.093(2) Uani 1 1 d . U . . .
H30A H 0.599958 0.307848 0.061370 0.112 Uiso 1 1 calc R U . . .
C31 C 0.4048(3) 0.3076(3) 0.4279(2) 0.0571(13) Uani 1 1 d . . . . .
C32 C 0.3991(4) 0.2668(3) 0.4800(3) 0.0827(17) Uani 1 1 d . . . . .
H32A H 0.344396 0.259714 0.495238 0.099 Uiso 1 1 calc R U . . .
C33 C 0.4713(6) 0.2363(4) 0.5100(3) 0.112(3) Uani 1 1 d . . . . .
H33A H 0.465955 0.209377 0.545096 0.135 Uiso 1 1 calc R U . . .
C34 C 0.5511(6) 0.2470(4) 0.4866(4) 0.118(3) Uani 1 1 d . . . . .
H34A H 0.601101 0.225747 0.505661 0.141 Uiso 1 1 calc R U . . .
C35 C 0.5600(5) 0.2883(4) 0.4355(4) 0.109(2) Uani 1 1 d . . . . .
H35A H 0.614232 0.296174 0.420940 0.130 Uiso 1 1 calc R U . . .
C36 C 0.4849(4) 0.3177(3) 0.4065(3) 0.0824(18) Uani 1 1 d . . . . .
H36A H 0.489808 0.344974 0.371537 0.099 Uiso 1 1 calc R U . . .
C37 C 0.2509(4) 0.4344(2) 0.4199(2) 0.0571(13) Uani 1 1 d . . . . .
C38 C 0.1618(4) 0.4555(3) 0.4545(3) 0.0777(17) Uani 1 1 d . . . . .
H38A H 0.131121 0.424364 0.460443 0.093 Uiso 1 1 calc R U . . .
C39 C 0.1178(5) 0.5231(3) 0.4805(3) 0.099(2) Uani 1 1 d . . . . .
H39A H 0.058670 0.537465 0.504442 0.119 Uiso 1 1 calc R U . . .
C42 C 0.2937(5) 0.4821(3) 0.4084(3) 0.104(2) Uani 1 1 d . . . . .
H42A H 0.352999 0.468218 0.384800 0.124 Uiso 1 1 calc R U . . .
C43 C -0.0722(3) 0.2709(3) 0.1800(2) 0.0658(14) Uani 1 1 d . . . . .
C44 C -0.1176(4) 0.3384(3) 0.1639(3) 0.0824(18) Uani 1 1 d . . . . .
H44A H -0.115522 0.375171 0.186208 0.099 Uiso 1 1 calc R U . . .
C45 C -0.1668(5) 0.3524(4) 0.1145(4) 0.111(3) Uani 1 1 d . . . . .
H45A H -0.199765 0.397967 0.106178 0.133 Uiso 1 1 calc R U . . .
C46 C -0.1661(6) 0.2974(6) 0.0776(4) 0.135(3) Uani 1 1 d . U . . .
H46A H -0.195953 0.305682 0.043596 0.161 Uiso 1 1 calc R U . . .
C47 C -0.1194(5) 0.2308(5) 0.0937(4) 0.124(3) Uani 1 1 d . U . . .
H47A H -0.117541 0.193999 0.069352 0.148 Uiso 1 1 calc R U . . .
C48 C -0.0745(4) 0.2159(4) 0.1452(3) 0.0897(19) Uani 1 1 d . . . . .
H48A H -0.046701 0.170203 0.156057 0.108 Uiso 1 1 calc R U . . .
C49 C -0.0844(4) 0.2304(3) 0.3096(3) 0.0721(14) Uani 1 1 d . U . . .
C50 C -0.1251(4) 0.2721(4) 0.3644(3) 0.0930(17) Uani 1 1 d . U . . .
H50A H -0.119479 0.315223 0.365915 0.112 Uiso 1 1 calc R U . . .
C51 C -0.1737(5) 0.2510(5) 0.4168(4) 0.119(2) Uani 1 1 d . U . . .
H51A H -0.199454 0.279460 0.453109 0.143 Uiso 1 1 calc R U . . .
C52 C -0.1834(5) 0.1890(5) 0.4147(4) 0.127(2) Uani 1 1 d . U . . .
H52A H -0.216743 0.175699 0.449985 0.152 Uiso 1 1 calc R U . . .
C53 C -0.1469(5) 0.1459(4) 0.3639(4) 0.123(2) Uani 1 1 d . U . . .
H53A H -0.154642 0.103429 0.363872 0.147 Uiso 1 1 calc R U . . .
C54 C -0.0946(4) 0.1666(4) 0.3084(3) 0.0997(19) Uani 1 1 d . U . . .
H54A H -0.068430 0.137261 0.272685 0.120 Uiso 1 1 calc R U . . .
C55 C 0.4358(4) -0.0069(3) 0.1645(3) 0.0689(15) Uani 1 1 d . . . . .
C56 C 0.5224(5) -0.0169(3) 0.1671(3) 0.102(2) Uani 1 1 d . . . . .
H56A H 0.540228 0.020880 0.169921 0.123 Uiso 1 1 calc R U . . .
C57 C 0.5853(6) -0.0836(4) 0.1655(4) 0.135(3) Uani 1 1 d . . . . .
H57A H 0.645253 -0.090186 0.167899 0.162 Uiso 1 1 calc R U . . .
C58 C 0.5619(6) -0.1395(4) 0.1604(4) 0.133(3) Uani 1 1 d . . . . .
H58A H 0.605844 -0.183926 0.156697 0.160 Uiso 1 1 calc R U . . .
C59 C 0.4780(7) -0.1304(4) 0.1609(4) 0.132(3) Uani 1 1 d . . . . .
H59A H 0.461369 -0.169006 0.159803 0.158 Uiso 1 1 calc R U . . .
C60 C 0.4110(5) -0.0644(3) 0.1628(4) 0.128(3) Uani 1 1 d . . . . .
H60A H 0.350647 -0.059127 0.163060 0.154 Uiso 1 1 calc R U . . .
C61 C 0.2912(5) 0.0873(3) 0.1017(3) 0.0764(17) Uani 1 1 d . . . . .
C62 C 0.2229(5) 0.0622(3) 0.1026(3) 0.091(2) Uani 1 1 d . . . . .
H62A H 0.205411 0.039360 0.137984 0.109 Uiso 1 1 calc R U . . .
C66 C 0.3156(6) 0.1227(4) 0.0496(3) 0.119(3) Uani 1 1 d . . . . .
H66A H 0.360107 0.142058 0.048818 0.143 Uiso 1 1 calc R U . . .
C67 C 0.0734(3) 0.1634(3) 0.4776(2) 0.0545(12) Uani 1 1 d . . . . .
C68 C 0.0252(4) 0.2211(3) 0.5166(2) 0.0777(17) Uani 1 1 d . . . . .
H68A H 0.040051 0.260768 0.510268 0.093 Uiso 1 1 calc R U . . .
C69 C -0.0452(5) 0.2205(4) 0.5651(3) 0.104(2) Uani 1 1 d . . . . .
H69A H -0.077386 0.259162 0.592042 0.125 Uiso 1 1 calc R U . . .
C70 C -0.0672(5) 0.1609(5) 0.5731(3) 0.109(2) Uani 1 1 d . . . . .
H70A H -0.112767 0.159088 0.606696 0.130 Uiso 1 1 calc R U . . .
C71 C -0.0230(5) 0.1056(4) 0.5326(4) 0.107(2) Uani 1 1 d . . . . .
H71A H -0.040737 0.067192 0.535988 0.128 Uiso 1 1 calc R U . . .
C72 C 0.0494(4) 0.1073(3) 0.4857(3) 0.0886(19) Uani 1 1 d . . . . .
H72A H 0.082273 0.068392 0.459172 0.106 Uiso 1 1 calc R U . . .
C73 C 0.2608(3) 0.0851(3) 0.4236(2) 0.0589(13) Uani 1 1 d . U . . .
C74 C 0.2663(4) 0.0209(3) 0.4034(3) 0.0776(16) Uani 1 1 d . U . . .
H74A H 0.226187 0.016961 0.379176 0.093 Uiso 1 1 calc R U . . .
C75 C 0.3352(5) -0.0391(3) 0.4205(3) 0.102(2) Uani 1 1 d . U . . .
H75A H 0.340816 -0.082703 0.406322 0.122 Uiso 1 1 calc R U . . .
C76 C 0.3934(5) -0.0340(4) 0.4576(4) 0.109(3) Uani 1 1 d . U . . .
H76A H 0.439331 -0.073322 0.467559 0.131 Uiso 1 1 calc R U . . .
C77 C 0.3825(4) 0.0282(4) 0.4788(3) 0.100(2) Uani 1 1 d . U . . .
H77A H 0.418252 0.031398 0.506781 0.120 Uiso 1 1 calc R U . . .
C78 C 0.3206(3) 0.0885(3) 0.4614(3) 0.0739(15) Uani 1 1 d . U . . .
H78A H 0.318711 0.131335 0.474861 0.089 Uiso 1 1 calc R U . . .
C79 C 0.3318(3) 0.1993(2) 0.30414(18) 0.0388(9) Uani 1 1 d . . . . .
C80 C 0.4016(3) 0.1583(2) 0.3178(2) 0.0485(11) Uani 1 1 d . . . . .
C81 C 0.4835(3) 0.1069(2) 0.3325(2) 0.0528(12) Uani 1 1 d . . . . .
C82 C 0.5485(3) 0.1277(3) 0.3535(2) 0.0668(14) Uani 1 1 d . . . . .
H82A H 0.537837 0.174739 0.358065 0.080 Uiso 1 1 calc R U . . .
C83 C 0.6286(4) 0.0789(3) 0.3676(3) 0.0809(17) Uani 1 1 d . . . . .
H83A H 0.671304 0.092417 0.381783 0.097 Uiso 1 1 calc R U . . .
C84 C 0.6418(4) 0.0088(3) 0.3594(3) 0.0745(17) Uani 1 1 d . . . . .
C85 C 0.5792(4) -0.0131(3) 0.3409(2) 0.0613(14) Uani 1 1 d . . . . .
C86 C 0.4999(3) 0.0349(3) 0.3274(2) 0.0618(14) Uani 1 1 d . . . . .
H86A H 0.457056 0.020155 0.314833 0.074 Uiso 1 1 calc R U . . .
C95 C 0.1809(3) 0.2941(2) 0.1805(2) 0.0440(10) Uani 1 1 d . . . . .
C96 C 0.1664(3) 0.3067(2) 0.1271(2) 0.0510(11) Uani 1 1 d . . . . .
C97 C 0.1526(3) 0.3167(3) 0.0628(2) 0.0535(12) Uani 1 1 d . . . . .
C102 C 0.1940(4) 0.3544(3) 0.0212(3) 0.0674(14) Uani 1 1 d . . . . .
H10B H 0.227586 0.377278 0.035572 0.081 Uiso 1 1 calc R U . . .
C98 C 0.0977(4) 0.2855(3) 0.0400(2) 0.0699(15) Uani 1 1 d . . . . .
H98A H 0.067855 0.261528 0.067819 0.084 Uiso 1 1 calc R U . . .
C87 C 0.6979(4) -0.1083(4) 0.3588(3) 0.090(2) Uani 1 1 d . . . . .
C93 C 0.7968(5) -0.0482(4) 0.3916(4) 0.125(3) Uani 1 1 d . . . . .
H93A H 0.779653 -0.006142 0.417144 0.150 Uiso 1 1 calc R U . . .
H93B H 0.817433 -0.087096 0.418432 0.150 Uiso 1 1 calc R U . . .
C88 C 0.7524(5) -0.1795(4) 0.3647(3) 0.116(3) Uani 1 1 d . . . . .
H88A H 0.808414 -0.193354 0.377358 0.140 Uiso 1 1 calc R U . . .
C91 C 0.5793(5) -0.1395(3) 0.3259(3) 0.090(2) Uani 1 1 d . . . . .
H91A H 0.522666 -0.126659 0.314296 0.108 Uiso 1 1 calc R U . . .
C63 C 0.1778(6) 0.0699(4) 0.0512(4) 0.136(3) Uani 1 1 d . . . . .
H63A H 0.131290 0.052817 0.051193 0.163 Uiso 1 1 calc R U . . .
C94 C 0.8694(6) -0.0505(6) 0.3438(5) 0.203(5) Uani 1 1 d . . . . .
H94A H 0.919075 -0.049229 0.361883 0.305 Uiso 1 1 calc R U . . .
H94B H 0.888827 -0.092647 0.318826 0.305 Uiso 1 1 calc R U . . .
H94C H 0.850928 -0.011439 0.317534 0.305 Uiso 1 1 calc R U . . .
C89 C 0.7125(7) -0.2274(4) 0.3491(4) 0.127(3) Uani 1 1 d . . . . .
H89A H 0.744368 -0.274510 0.352576 0.152 Uiso 1 1 calc R U . . .
C90 C 0.6318(6) -0.2087(4) 0.3299(4) 0.117(3) Uani 1 1 d . . . . .
H90A H 0.611347 -0.242819 0.319174 0.140 Uiso 1 1 calc R U . . .
C92 C 0.6134(4) -0.0892(3) 0.3397(3) 0.083(2) Uani 1 1 d . . . . .
C101 C 0.1853(4) 0.3582(3) -0.0428(2) 0.0673(15) Uani 1 1 d . . . . .
C100 C 0.1329(4) 0.3249(3) -0.0628(2) 0.0698(15) Uani 1 1 d . . . . .
C99 C 0.0875(4) 0.2901(3) -0.0233(2) 0.0786(17) Uani 1 1 d . . . . .
H99A H 0.050896 0.270065 -0.037746 0.094 Uiso 1 1 calc R U . . .
C103 C 0.2214(4) 0.3888(3) -0.0974(3) 0.0876(18) Uani 1 1 d . U . . .
C104 C 0.1896(5) 0.3727(4) -0.1481(3) 0.094(2) Uani 1 1 d . U . . .
C105 C 0.2124(6) 0.3954(5) -0.2100(3) 0.143(3) Uani 1 1 d . U . . .
H10A H 0.191582 0.385086 -0.244327 0.172 Uiso 1 1 calc R U . . .
C106 C 0.2706(8) 0.4359(6) -0.2151(5) 0.176(4) Uani 1 1 d . U . . .
H10C H 0.289329 0.451658 -0.254496 0.211 Uiso 1 1 calc R U . . .
C107 C 0.2984(7) 0.4515(5) -0.1653(5) 0.168(4) Uani 1 1 d . U . . .
H10D H 0.334145 0.479021 -0.171148 0.201 Uiso 1 1 calc R U . . .
C108 C 0.2769(6) 0.4291(4) -0.1064(3) 0.118(2) Uani 1 1 d . U . . .
H10E H 0.298453 0.440190 -0.072834 0.141 Uiso 1 1 calc R U . . .
C109 C 0.0931(6) 0.3029(5) -0.1663(3) 0.128(3) Uani 1 1 d . . . . .
H10H H 0.081903 0.329710 -0.203704 0.153 Uiso 1 1 calc R U . . .
H10I H 0.034755 0.304099 -0.141651 0.153 Uiso 1 1 calc R U . . .
C110 C 0.1538(7) 0.2286(5) -0.1857(4) 0.173(4) Uani 1 1 d . . . . .
H11B H 0.124454 0.208891 -0.210310 0.260 Uiso 1 1 calc R U . . .
H11C H 0.211261 0.227676 -0.210480 0.260 Uiso 1 1 calc R U . . .
H11D H 0.164221 0.202125 -0.148570 0.260 Uiso 1 1 calc R U . . .
C133 C 0.1672(6) 0.5687(3) 0.4689(4) 0.117(3) Uani 1 1 d . U . . .
H13A H 0.141321 0.612879 0.487897 0.141 Uiso 1 1 calc R U . . .
C134 C 0.2511(6) 0.5498(4) 0.4308(4) 0.123(3) Uani 1 1 d . U . . .
H13B H 0.279380 0.582036 0.419985 0.147 Uiso 1 1 calc R U . . .
C64 C 0.2088(7) 0.1055(5) 0.0001(5) 0.144(3) Uiso 1 1 d . . . . .
H64A H 0.180068 0.111979 -0.034325 0.173 Uiso 1 1 calc R U . . .
C65 C 0.2712(6) 0.1291(5) -0.0034(5) 0.146(3) Uiso 1 1 d . . . . .
H65B H 0.288811 0.150530 -0.039705 0.175 Uiso 1 1 calc R U . . .

loop_
_atom_site_aniso_label
_atom_site_aniso_U_11
_atom_site_aniso_U_22
_atom_site_aniso_U_33
_atom_site_aniso_U_23
_atom_site_aniso_U_13
_atom_site_aniso_U_12
Pt1 0.03986(10) 0.03860(10) 0.03607(10) 0.00233(7) -0.01017(7) -0.00823(7)
Ag1 0.0646(3) 0.0493(2) 0.0839(3) -0.0089(2) 0.0157(2) -0.0181(2)
Ag2 0.0498(2) 0.0563(2) 0.0645(3) -0.00457(19) -0.01153(18) -0.01138(18)
Ag3 0.0562(2) 0.0561(2) 0.0460(2) -0.00139(17) -0.00813(17) -0.01976(18)
Cl2 0.188(3) 0.1127(19) 0.183(3) 0.0086(18) -0.005(2) -0.104(2)
Cl3 0.0573(8) 0.0673(8) 0.0526(7) -0.0054(6) -0.0140(6) -0.0027(6)
P1 0.0530(8) 0.0428(7) 0.0499(8) 0.0018(6) -0.0150(6) -0.0036(6)
P2 0.0522(8) 0.0531(8) 0.0551(8) 0.0023(6) 0.0006(6) -0.0172(6)
P3 0.0502(7) 0.0492(7) 0.0433(7) -0.0029(5) -0.0118(6) -0.0128(6)
P4 0.0456(7) 0.0375(6) 0.0415(7) 0.0016(5) -0.0107(5) -0.0106(5)
P5 0.0463(7) 0.0652(8) 0.0522(8) 0.0009(6) -0.0157(6) -0.0172(6)
P6 0.0688(9) 0.0448(7) 0.0578(8) -0.0064(6) 0.0019(7) -0.0145(7)
P7 0.0470(7) 0.0509(7) 0.0422(7) 0.0057(5) -0.0100(5) -0.0136(6)
P8 0.0447(7) 0.0440(7) 0.0402(7) 0.0025(5) -0.0109(5) -0.0145(5)
Cl1 0.159(2) 0.1063(17) 0.156(2) 0.0036(16) -0.0235(19) -0.0772(17)
O1 0.28(3) 0.136(12) 0.16(2) 0.009(13) 0.034(19) -0.146(18)
O2 0.204(17) 0.22(3) 0.33(4) 0.04(3) -0.019(18) -0.16(2)
O3 0.29(3) 0.159(18) 0.24(2) -0.066(19) 0.06(2) -0.12(2)
O4 0.37(4) 0.37(4) 0.150(16) 0.098(19) -0.059(19) -0.24(4)
Cl1' 0.159(2) 0.1063(17) 0.156(2) 0.0036(16) -0.0235(19) -0.0772(17)
O1' 0.225(12) 0.266(14) 0.283(13) 0.036(11) -0.100(11) -0.091(10)
O2' 0.287(14) 0.124(7) 0.174(9) 0.013(6) 0.007(8) -0.119(8)
O3' 0.235(11) 0.308(15) 0.276(13) 0.058(11) -0.053(10) -0.194(11)
O4' 0.282(12) 0.124(8) 0.317(14) -0.006(9) -0.099(11) -0.115(8)
O5 0.285(8) 0.165(5) 0.171(6) -0.011(4) 0.000(5) -0.178(6)
O6 0.365(11) 0.165(7) 0.257(8) 0.075(6) -0.006(8) -0.129(7)
O7 0.362(11) 0.216(9) 0.281(8) -0.073(7) -0.080(8) -0.143(8)
O8 0.180(6) 0.147(7) 0.76(2) 0.000(9) 0.091(9) -0.072(6)
N1 0.070(3) 0.092(4) 0.080(4) 0.005(3) -0.034(3) 0.012(3)
N2 0.101(4) 0.117(5) 0.044(3) 0.010(3) -0.025(3) -0.027(3)
C1 0.042(2) 0.050(3) 0.041(3) 0.000(2) -0.010(2) -0.008(2)
C2 0.058(3) 0.039(2) 0.047(3) 0.001(2) -0.017(2) -0.006(2)
C3 0.051(3) 0.050(3) 0.045(3) 0.009(2) -0.007(2) -0.017(2)
C4 0.062(3) 0.038(2) 0.052(3) 0.001(2) -0.008(2) -0.014(2)
C5 0.050(3) 0.056(3) 0.049(3) 0.007(2) -0.011(2) -0.017(2)
C6 0.055(3) 0.051(3) 0.056(3) 0.005(2) -0.023(2) -0.018(2)
C7 0.071(4) 0.048(3) 0.064(3) -0.001(3) -0.024(3) 0.007(3)
C8 0.087(4) 0.067(4) 0.092(5) -0.001(3) -0.005(4) 0.021(3)
C9 0.134(6) 0.103(6) 0.072(5) -0.005(4) -0.002(4) 0.033(5)
C10 0.168(8) 0.082(5) 0.114(6) -0.038(5) -0.068(5) 0.051(5)
C11 0.139(7) 0.091(5) 0.221(10) -0.076(6) -0.071(6) 0.007(5)
C12 0.122(6) 0.064(4) 0.138(6) -0.032(4) -0.032(4) -0.010(4)
C13 0.077(4) 0.049(3) 0.051(3) 0.004(2) -0.030(3) -0.005(3)
C14 0.103(5) 0.078(4) 0.068(4) 0.004(3) -0.036(4) -0.008(4)
C15 0.127(7) 0.116(6) 0.064(5) 0.019(4) -0.033(4) -0.010(5)
C16 0.186(10) 0.089(5) 0.051(4) 0.018(4) -0.022(5) -0.010(6)
C17 0.145(8) 0.112(6) 0.088(6) 0.030(5) -0.021(5) -0.044(5)
C18 0.089(5) 0.079(4) 0.075(4) 0.027(3) -0.018(3) -0.033(4)
C19 0.053(3) 0.068(4) 0.070(4) 0.007(3) -0.004(3) -0.024(3)
C20 0.057(4) 0.122(6) 0.103(5) 0.024(4) -0.012(4) -0.012(4)
C21 0.089(6) 0.166(9) 0.112(6) 0.030(6) -0.026(5) -0.038(6)
C22 0.070(5) 0.230(12) 0.102(6) 0.034(7) -0.028(4) -0.049(7)
C23 0.104(6) 0.169(9) 0.104(6) 0.002(6) -0.021(5) -0.085(6)
C24 0.068(4) 0.100(5) 0.104(5) 0.017(4) -0.025(4) -0.031(4)
C25 0.064(3) 0.062(3) 0.058(3) 0.005(3) 0.000(3) -0.019(3)
C26 0.089(4) 0.080(4) 0.058(3) 0.001(3) -0.004(3) -0.029(3)
C27 0.137(6) 0.102(5) 0.064(4) -0.005(4) -0.008(4) -0.029(5)
C28 0.152(8) 0.122(6) 0.064(5) -0.001(4) 0.006(4) -0.041(6)
C29 0.147(7) 0.132(6) 0.084(5) 0.003(5) 0.034(4) -0.076(6)
C30 0.109(5) 0.105(5) 0.070(4) -0.003(4) 0.016(3) -0.060(4)
C31 0.063(3) 0.066(3) 0.041(3) 0.000(2) -0.019(2) -0.015(3)
C32 0.089(4) 0.091(5) 0.066(4) 0.013(3) -0.029(3) -0.023(4)
C33 0.119(6) 0.116(6) 0.085(5) 0.022(4) -0.060(5) -0.004(5)
C34 0.101(6) 0.135(7) 0.123(7) 0.002(5) -0.079(6) -0.019(5)
C35 0.083(5) 0.142(7) 0.109(6) 0.000(5) -0.051(5) -0.032(5)
C36 0.079(4) 0.099(5) 0.090(4) 0.023(4) -0.049(4) -0.042(4)
C37 0.069(3) 0.053(3) 0.047(3) -0.003(2) -0.014(3) -0.016(3)
C38 0.069(4) 0.063(4) 0.089(4) -0.028(3) -0.005(3) -0.012(3)
C39 0.095(5) 0.078(5) 0.101(5) -0.031(4) -0.005(4) -0.009(4)
C42 0.100(5) 0.082(5) 0.123(6) -0.039(4) 0.018(4) -0.042(4)
C43 0.051(3) 0.086(4) 0.059(3) 0.009(3) -0.021(3) -0.019(3)
C44 0.072(4) 0.103(5) 0.068(4) 0.014(3) -0.022(3) -0.023(4)
C45 0.085(5) 0.137(7) 0.096(6) 0.046(5) -0.035(4) -0.018(5)
C46 0.104(6) 0.179(9) 0.131(7) 0.038(7) -0.061(6) -0.048(6)
C47 0.128(7) 0.152(7) 0.123(6) -0.004(6) -0.078(5) -0.059(6)
C48 0.096(5) 0.106(5) 0.080(4) -0.004(4) -0.047(4) -0.036(4)
C49 0.050(3) 0.096(4) 0.080(3) 0.005(3) -0.021(3) -0.033(3)
C50 0.070(4) 0.134(5) 0.080(4) -0.005(3) -0.002(3) -0.047(3)
C51 0.081(4) 0.166(6) 0.103(4) 0.003(5) 0.004(3) -0.048(4)
C52 0.078(4) 0.163(6) 0.128(5) 0.038(5) -0.008(4) -0.040(4)
C53 0.095(5) 0.127(5) 0.136(6) 0.038(4) 0.000(4) -0.043(4)
C54 0.077(4) 0.106(4) 0.118(5) 0.017(4) -0.006(3) -0.044(3)
C55 0.078(4) 0.049(3) 0.067(4) -0.007(3) -0.002(3) -0.012(3)
C56 0.076(5) 0.070(4) 0.149(7) -0.005(4) -0.008(4) -0.018(4)
C57 0.099(6) 0.085(6) 0.183(9) -0.001(6) -0.019(6) 0.007(5)
C58 0.116(7) 0.071(5) 0.162(8) 0.000(5) -0.007(6) 0.016(5)
C59 0.133(7) 0.049(4) 0.196(9) -0.009(5) -0.044(7) -0.004(5)
C60 0.121(6) 0.053(4) 0.195(9) -0.014(5) -0.030(6) -0.012(4)
C61 0.108(5) 0.051(3) 0.056(4) -0.016(3) -0.003(3) -0.017(3)
C62 0.111(6) 0.078(4) 0.081(5) -0.021(3) -0.038(4) -0.017(4)
C66 0.175(8) 0.107(6) 0.072(5) 0.006(4) -0.021(5) -0.048(5)
C67 0.049(3) 0.069(3) 0.046(3) 0.011(2) -0.014(2) -0.021(3)
C68 0.088(4) 0.092(4) 0.043(3) -0.006(3) 0.012(3) -0.033(4)
C69 0.099(5) 0.126(6) 0.076(5) -0.015(4) 0.020(4) -0.045(5)
C70 0.083(5) 0.144(7) 0.081(5) 0.010(5) 0.021(4) -0.040(5)
C71 0.092(5) 0.113(6) 0.111(6) 0.025(5) 0.013(4) -0.050(5)
C72 0.098(5) 0.077(4) 0.084(4) 0.000(3) 0.017(4) -0.043(4)
C73 0.055(3) 0.063(3) 0.045(3) 0.012(2) -0.007(2) -0.008(2)
C74 0.078(4) 0.063(3) 0.076(4) 0.013(3) -0.004(3) -0.014(3)
C75 0.118(6) 0.059(4) 0.092(5) 0.011(3) 0.009(4) -0.002(4)
C76 0.082(5) 0.094(5) 0.113(6) 0.040(5) -0.014(4) 0.008(4)
C77 0.064(4) 0.116(5) 0.106(5) 0.026(4) -0.038(4) -0.005(4)
C78 0.048(3) 0.085(4) 0.081(4) 0.017(3) -0.024(3) -0.011(3)
C79 0.040(2) 0.044(2) 0.031(2) 0.0003(18) -0.0032(18) -0.017(2)
C80 0.047(3) 0.050(3) 0.042(3) 0.005(2) -0.006(2) -0.011(2)
C81 0.050(3) 0.056(3) 0.042(3) 0.008(2) -0.013(2) -0.004(2)
C82 0.056(3) 0.068(4) 0.074(4) 0.000(3) -0.028(3) -0.012(3)
C83 0.064(4) 0.088(5) 0.095(5) 0.003(4) -0.038(3) -0.020(3)
C84 0.053(3) 0.081(4) 0.067(4) 0.004(3) -0.020(3) 0.008(3)
C85 0.059(3) 0.062(3) 0.048(3) 0.008(2) -0.020(3) 0.001(3)
C86 0.061(3) 0.061(3) 0.053(3) 0.007(2) -0.017(3) -0.005(3)
C95 0.057(3) 0.040(2) 0.031(2) 0.0019(19) -0.005(2) -0.014(2)
C96 0.057(3) 0.050(3) 0.046(3) 0.005(2) -0.011(2) -0.020(2)
C97 0.058(3) 0.067(3) 0.034(3) 0.004(2) -0.015(2) -0.018(3)
C102 0.069(4) 0.060(3) 0.072(4) 0.011(3) -0.026(3) -0.016(3)
C98 0.075(4) 0.084(4) 0.052(3) 0.011(3) -0.010(3) -0.033(3)
C87 0.085(5) 0.085(5) 0.063(4) 0.007(3) -0.014(3) 0.013(4)
C93 0.063(4) 0.136(7) 0.147(7) 0.048(6) -0.037(5) 0.004(4)
C88 0.112(6) 0.089(5) 0.084(5) 0.014(4) -0.019(4) 0.040(5)
C91 0.095(5) 0.060(4) 0.107(5) 0.010(4) -0.020(4) -0.021(4)
C63 0.140(7) 0.112(6) 0.154(8) -0.061(6) -0.039(6) -0.033(5)
C94 0.114(8) 0.296(14) 0.202(11) 0.098(10) -0.026(8) -0.088(9)
C89 0.161(9) 0.077(5) 0.087(6) 0.010(4) -0.011(5) 0.015(6)
C90 0.133(7) 0.072(5) 0.111(6) 0.013(4) -0.019(5) 0.001(5)
C92 0.071(4) 0.086(4) 0.050(3) 0.010(3) -0.015(3) 0.024(3)
C101 0.084(4) 0.072(4) 0.044(3) 0.015(3) -0.018(3) -0.023(3)
C100 0.072(4) 0.098(4) 0.039(3) 0.009(3) -0.022(3) -0.024(3)
C99 0.081(4) 0.117(5) 0.045(3) -0.001(3) -0.023(3) -0.038(4)
C103 0.097(5) 0.092(5) 0.071(4) 0.027(3) -0.025(4) -0.029(4)
C104 0.124(6) 0.111(5) 0.035(3) 0.026(3) -0.020(3) -0.028(4)
C105 0.164(8) 0.178(9) 0.062(4) 0.037(5) -0.019(5) -0.036(6)
C106 0.225(12) 0.191(10) 0.090(6) 0.061(7) 0.006(7) -0.075(7)
C107 0.215(10) 0.186(9) 0.122(7) 0.065(8) -0.009(7) -0.113(7)
C108 0.160(7) 0.113(6) 0.090(5) 0.030(4) -0.016(5) -0.068(5)
C109 0.144(7) 0.198(9) 0.036(4) 0.004(4) -0.041(4) -0.042(7)
C110 0.200(11) 0.178(10) 0.141(8) -0.061(7) -0.031(7) -0.062(9)
C133 0.133(6) 0.062(4) 0.134(7) -0.038(4) -0.021(5) -0.006(5)
C134 0.130(6) 0.071(5) 0.159(8) -0.038(5) 0.011(5) -0.043(5)

loop_
_atom_type_symbol
_atom_type_description
_atom_type_scat_dispersion_real
_atom_type_scat_dispersion_imag
_atom_type_scat_source
C C 0.0033 0.0016 'International Tables Vol C Tables 4.2.6.8 and 6.1.1.4'
H H 0.0000 0.0000 'International Tables Vol C Tables 4.2.6.8 and 6.1.1.4'
N N 0.0061 0.0033 'International Tables Vol C Tables 4.2.6.8 and 6.1.1.4'
O O 0.0106 0.0060 'International Tables Vol C Tables 4.2.6.8 and 6.1.1.4'
P P 0.1023 0.0942 'International Tables Vol C Tables 4.2.6.8 and 6.1.1.4'
Cl Cl 0.1484 0.1585 'International Tables Vol C Tables 4.2.6.8 and 6.1.1.4'
Ag Ag -0.8971 1.1015 'International Tables Vol C Tables 4.2.6.8 and 6.1.1.4'
Pt Pt -1.7033 8.3905 'International Tables Vol C Tables 4.2.6.8 and 6.1.1.4'

loop_
_geom_angle_atom_site_label_1
_geom_angle_atom_site_label_2
_geom_angle_atom_site_label_3
_geom_angle
C95 Pt1 C79 160.12(16)
C95 Pt1 P4 87.97(12)
C79 Pt1 P4 92.88(12)
C95 Pt1 P8 92.95(12)
C79 Pt1 P8 88.28(12)
P4 Pt1 P8 173.99(4)
C95 Pt1 Ag1 90.94(12)
C79 Pt1 Ag1 69.20(11)
P4 Pt1 Ag1 90.69(3)
P8 Pt1 Ag1 95.23(4)
C95 Pt1 Ag2 58.45(12)
C79 Pt1 Ag2 141.28(11)
P4 Pt1 Ag2 91.61(4)
P8 Pt1 Ag2 83.83(4)
Ag1 Pt1 Ag2 149.175(16)
C95 Pt1 Ag3 140.98(12)
C79 Pt1 Ag3 58.75(11)
P4 Pt1 Ag3 84.61(3)
P8 Pt1 Ag3 90.97(3)
Ag1 Pt1 Ag3 127.326(16)
Ag2 Pt1 Ag3 83.485(14)
P2 Ag1 P6 164.90(5)
P2 Ag1 Pt1 92.99(4)
P6 Ag1 Pt1 89.99(4)
P5 Ag2 P1 155.18(5)
P5 Ag2 C95 86.34(10)
P1 Ag2 C95 82.40(10)
P5 Ag2 Cl3 109.47(5)
P1 Ag2 Cl3 94.96(4)
C95 Ag2 Cl3 126.53(10)
P5 Ag2 Pt1 94.26(4)
P1 Ag2 Pt1 91.23(4)
C95 Ag2 Pt1 40.00(10)
Cl3 Ag2 Pt1 87.03(3)
P3 Ag3 P7 153.85(4)
P3 Ag3 Cl3 111.86(5)
P7 Ag3 Cl3 94.05(5)
P3 Ag3 C79 84.38(9)
P7 Ag3 C79 82.51(9)
Cl3 Ag3 C79 127.29(10)
P3 Ag3 Pt1 93.04(3)
P7 Ag3 Pt1 91.51(3)
Cl3 Ag3 Pt1 87.50(3)
C79 Ag3 Pt1 40.42(9)
O5 Cl2 O6 114.4(6)
O5 Cl2 O8 116.2(5)
O6 Cl2 O8 105.7(6)
O5 Cl2 O7 112.5(5)
O6 Cl2 O7 98.8(6)
O8 Cl2 O7 107.7(8)
Ag3 Cl3 Ag2 101.97(4)
C13 P1 C7 104.1(2)
C13 P1 C2 106.5(2)
C7 P1 C2 99.0(2)
C13 P1 Ag2 121.73(18)
C7 P1 Ag2 116.6(2)
C2 P1 Ag2 106.15(14)
C19 P2 C25 108.3(2)
C19 P2 C3 105.0(2)
C25 P2 C3 103.0(2)
C19 P2 Ag1 116.09(19)
C25 P2 Ag1 114.06(18)
C3 P2 Ag1 109.19(15)
C37 P3 C31 104.8(2)
C37 P3 C1 104.7(2)
C31 P3 C1 101.2(2)
C37 P3 Ag3 117.82(18)
C31 P3 Ag3 116.95(17)
C1 P3 Ag3 109.44(15)
C3 P4 C1 104.5(2)
C3 P4 C2 108.3(2)
C1 P4 C2 101.3(2)
C3 P4 Pt1 111.72(15)
C1 P4 Pt1 115.24(15)
C2 P4 Pt1 114.73(16)
C49 P5 C43 105.6(2)
C49 P5 C6 103.9(2)
C43 P5 C6 102.5(2)
C49 P5 Ag2 117.5(2)
C43 P5 Ag2 117.6(2)
C6 P5 Ag2 107.79(15)
C4 P6 C61 105.2(3)
C4 P6 C55 103.0(2)
C61 P6 C55 107.0(3)
C4 P6 Ag1 110.70(15)
C61 P6 Ag1 113.3(2)
C55 P6 Ag1 116.6(2)
C73 P7 C5 107.4(2)
C73 P7 C67 102.5(2)
C5 P7 C67 98.0(2)
C73 P7 Ag3 119.46(18)
C5 P7 Ag3 106.31(15)
C67 P7 Ag3 120.59(17)
C4 P8 C6 106.4(2)
C4 P8 C5 104.3(2)
C6 P8 C5 101.1(2)
C4 P8 Pt1 112.26(16)
C6 P8 Pt1 114.87(15)
C5 P8 Pt1 116.61(15)
O1 Cl1 O2 109.5(12)
O1 Cl1 O4 109.6(12)
O2 Cl1 O4 113.8(12)
O1 Cl1 O3 108.8(11)
O2 Cl1 O3 108.8(11)
O4 Cl1 O3 106.2(12)
O2' Cl1' O4' 111.0(6)
O2' Cl1' O1' 118.3(7)
O4' Cl1' O1' 105.5(7)
O2' Cl1' O3' 110.3(7)
O4' Cl1' O3' 103.6(6)
O1' Cl1' O3' 107.0(8)
C87 N1 C84 107.3(5)
C87 N1 C93 126.8(5)
C84 N1 C93 125.8(6)
C104 N2 C100 107.9(5)
C104 N2 C109 128.6(5)
C100 N2 C109 123.4(6)
P4 C1 P3 113.6(2)
P4 C2 P1 121.5(2)
P4 C3 P2 113.5(2)
P8 C4 P6 115.9(2)
P8 C5 P7 120.2(2)
P8 C6 P5 113.8(2)
C8 C7 C12 120.0(6)
C8 C7 P1 117.9(5)
C12 C7 P1 122.0(5)
C7 C8 C9 119.1(7)
C10 C9 C8 120.2(9)
C9 C10 C11 122.0(8)
C10 C11 C12 119.6(9)
C11 C12 C7 119.1(8)
C18 C13 C14 121.1(5)
C18 C13 P1 124.1(4)
C14 C13 P1 114.7(5)
C13 C14 C15 121.4(7)
C16 C15 C14 115.1(7)
C15 C16 C17 124.3(7)
C18 C17 C16 117.7(7)
C13 C18 C17 120.2(6)
C24 C19 C20 119.2(6)
C24 C19 P2 123.0(4)
C20 C19 P2 117.8(5)
C19 C20 C21 119.1(7)
C22 C21 C20 120.0(9)
C21 C22 C23 120.8(9)
C24 C23 C22 118.9(8)
C19 C24 C23 122.0(7)
C26 C25 C30 116.8(5)
C26 C25 P2 119.7(4)
C30 C25 P2 123.5(5)
C27 C26 C25 123.6(6)
C26 C27 C28 122.1(8)
C29 C28 C27 115.3(7)
C28 C29 C30 124.8(8)
C25 C30 C29 117.3(7)
C36 C31 C32 118.2(5)
C36 C31 P3 124.1(4)
C32 C31 P3 117.8(4)
C33 C32 C31 122.4(6)
C34 C33 C32 117.8(7)
C33 C34 C35 122.2(7)
C34 C35 C36 117.8(7)
C31 C36 C35 121.6(6)
C42 C37 C38 118.9(5)
C42 C37 P3 124.0(4)
C38 C37 P3 117.0(4)
C37 C38 C39 120.8(6)
C38 C39 C133 117.2(6)
C134 C42 C37 121.9(6)
C44 C43 C48 118.7(5)
C44 C43 P5 117.8(5)
C48 C43 P5 123.4(4)
C43 C44 C45 121.5(7)
C46 C45 C44 120.1(7)
C47 C46 C45 117.5(8)
C46 C47 C48 123.2(8)
C43 C48 C47 118.9(6)
C54 C49 C50 117.9(6)
C54 C49 P5 123.3(5)
C50 C49 P5 118.7(5)
C51 C50 C49 121.8(7)
C52 C51 C50 119.6(8)
C53 C52 C51 122.4(9)
C52 C53 C54 119.0(8)
C49 C54 C53 119.3(7)
C56 C55 C60 118.4(6)
C56 C55 P6 120.1(5)
C60 C55 P6 121.4(5)
C55 C56 C57 119.7(7)
C58 C57 C56 121.6(8)
C59 C58 C57 119.0(8)
C58 C59 C60 122.2(8)
C55 C60 C59 118.9(8)
C62 C61 C66 119.0(6)
C62 C61 P6 124.7(5)
C66 C61 P6 116.2(6)
C61 C62 C63 121.9(7)
C61 C66 C65 119.1(8)
C72 C67 C68 119.4(5)
C72 C67 P7 122.3(4)
C68 C67 P7 118.3(4)
C67 C68 C69 120.3(6)
C68 C69 C70 118.8(7)
C71 C70 C69 120.7(6)
C70 C71 C72 118.7(7)
C67 C72 C71 121.9(6)
C74 C73 C78 118.9(5)
C74 C73 P7 124.5(4)
C78 C73 P7 115.9(4)
C73 C74 C75 118.2(6)
C76 C75 C74 121.4(7)
C77 C76 C75 118.2(7)
C76 C77 C78 123.3(7)
C77 C78 C73 119.7(6)
C80 C79 Pt1 162.0(4)
C80 C79 Ag3 117.2(3)
Pt1 C79 Ag3 80.83(14)
C79 C80 C81 177.1(5)
C82 C81 C86 118.6(4)
C82 C81 C80 120.2(4)
C86 C81 C80 121.3(4)
C83 C82 C81 121.1(5)
C82 C83 C84 117.2(5)
C85 C84 C83 123.1(5)
C85 C84 N1 109.0(6)
C83 C84 N1 127.7(6)
C84 C85 C86 119.8(5)
C84 C85 C92 108.6(5)
C86 C85 C92 131.7(6)
C85 C86 C81 120.1(5)
C96 C95 Pt1 163.8(4)
C96 C95 Ag2 114.5(3)
Pt1 C95 Ag2 81.55(14)
C95 C96 C97 176.0(5)
C102 C97 C98 118.4(4)
C102 C97 C96 121.7(5)
C98 C97 C96 119.9(4)
C97 C102 C101 120.1(5)
C99 C98 C97 121.7(5)
N1 C87 C92 110.5(6)
N1 C87 C88 128.0(7)
C92 C87 C88 121.5(8)
C94 C93 N1 116.5(8)
C87 C88 C89 113.7(7)
C90 C91 C92 118.5(7)
C64 C63 C62 114.7(8)
C90 C89 C88 124.4(8)
C89 C90 C91 120.9(8)
C91 C92 C87 121.0(6)
C91 C92 C85 134.4(6)
C87 C92 C85 104.6(6)
C100 C101 C102 118.8(5)
C100 C101 C103 106.7(5)
C102 C101 C103 134.4(6)
C99 C100 C101 123.3(5)
C99 C100 N2 128.4(6)
C101 C100 N2 108.3(5)
C100 C99 C98 117.6(5)
C104 C103 C108 120.1(6)
C104 C103 C101 107.0(6)
C108 C103 C101 132.9(6)
N2 C104 C103 110.0(5)
N2 C104 C105 128.1(7)
C103 C104 C105 121.9(8)
C104 C105 C106 114.2(8)
C107 C106 C105 122.3(9)
C106 C107 C108 123.1(10)
C107 C108 C103 118.4(8)
N2 C109 C110 109.9(7)
C134 C133 C39 121.9(6)
C133 C134 C42 119.0(7)
C65 C64 C63 126.1(10)
C64 C65 C66 119.1(10)

loop_
_geom_bond_atom_site_label_1
_geom_bond_atom_site_label_2
_geom_bond_distance
Pt1 C95 1.989(4)
Pt1 C79 2.012(4)
Pt1 P4 2.3003(13)
Pt1 P8 2.3029(13)
Pt1 Ag1 2.8853(7)
Pt1 Ag2 3.0611(8)
Pt1 Ag3 3.0632(9)
Ag1 P2 2.4184(14)
Ag1 P6 2.4217(15)
Ag2 P5 2.4476(15)
Ag2 P1 2.4714(15)
Ag2 C95 2.637(4)
Ag2 Cl3 2.6383(14)
Ag3 P3 2.4563(14)
Ag3 P7 2.4944(14)
Ag3 Cl3 2.6093(14)
Ag3 C79 2.653(4)
Cl2 O5 1.371(5)
Cl2 O6 1.381(8)
Cl2 O8 1.386(9)
Cl2 O7 1.431(9)
P1 C13 1.832(5)
P1 C7 1.833(5)
P1 C2 1.843(4)
P2 C19 1.814(6)
P2 C25 1.820(5)
P2 C3 1.860(4)
P3 C37 1.833(5)
P3 C31 1.836(5)
P3 C1 1.858(4)
P4 C3 1.813(4)
P4 C1 1.826(4)
P4 C2 1.836(4)
P5 C49 1.801(6)
P5 C43 1.812(5)
P5 C6 1.855(5)
P6 C4 1.839(5)
P6 C61 1.840(6)
P6 C55 1.845(5)
P7 C73 1.823(5)
P7 C5 1.849(4)
P7 C67 1.857(5)
P8 C4 1.826(4)
P8 C6 1.834(4)
P8 C5 1.848(4)
Cl1 O1 1.413(8)
Cl1 O2 1.422(9)
Cl1 O4 1.445(9)
Cl1 O3 1.453(9)
Cl1' O2' 1.366(6)
Cl1' O4' 1.437(7)
Cl1' O1' 1.450(7)
Cl1' O3' 1.462(7)
N1 C87 1.388(8)
N1 C84 1.416(6)
N1 C93 1.454(8)
N2 C104 1.355(8)
N2 C100 1.415(6)
N2 C109 1.470(8)
C7 C8 1.372(8)
C7 C12 1.390(8)
C8 C9 1.414(8)
C9 C10 1.313(11)
C10 C11 1.371(12)
C11 C12 1.389(10)
C13 C18 1.353(7)
C13 C14 1.375(7)
C14 C15 1.431(8)
C15 C16 1.367(10)
C16 C17 1.399(10)
C17 C18 1.396(8)
C19 C24 1.382(7)
C19 C20 1.407(7)
C20 C21 1.414(9)
C21 C22 1.385(11)
C22 C23 1.391(10)
C23 C24 1.385(8)
C25 C26 1.357(7)
C25 C30 1.388(7)
C26 C27 1.322(8)
C27 C28 1.369(9)
C28 C29 1.329(10)
C29 C30 1.404(8)
C31 C36 1.358(7)
C31 C32 1.387(7)
C32 C33 1.375(8)
C33 C34 1.365(9)
C34 C35 1.385(9)
C35 C36 1.396(7)
C37 C42 1.377(7)
C37 C38 1.390(7)
C38 C39 1.402(7)
C39 C133 1.417(9)
C42 C134 1.376(8)
C43 C44 1.389(7)
C43 C48 1.401(7)
C44 C45 1.409(8)
C45 C46 1.409(10)
C46 C47 1.378(10)
C47 C48 1.407(8)
C49 C54 1.386(8)
C49 C50 1.391(8)
C50 C51 1.388(8)
C51 C52 1.347(10)
C52 C53 1.338(10)
C53 C54 1.459(9)
C55 C56 1.335(8)
C55 C60 1.384(8)
C56 C57 1.382(9)
C57 C58 1.349(10)
C58 C59 1.282(10)
C59 C60 1.396(9)
C61 C62 1.362(8)
C61 C66 1.385(8)
C62 C63 1.412(9)
C66 C65 1.439(10)
C67 C72 1.340(7)
C67 C68 1.374(7)
C68 C69 1.379(7)
C69 C70 1.392(9)
C70 C71 1.351(9)
C71 C72 1.386(7)
C73 C74 1.380(7)
C73 C78 1.394(7)
C74 C75 1.427(8)
C75 C76 1.376(9)
C76 C77 1.320(9)
C77 C78 1.378(7)
C79 C80 1.216(5)
C80 C81 1.444(6)
C81 C82 1.411(6)
C81 C86 1.420(6)
C82 C83 1.397(7)
C83 C84 1.399(7)
C84 C85 1.365(7)
C85 C86 1.378(6)
C85 C92 1.468(7)
C95 C96 1.220(6)
C96 C97 1.444(6)
C97 C102 1.389(6)
C97 C98 1.423(6)
C102 C101 1.413(7)
C98 C99 1.405(7)
C87 C92 1.406(8)
C87 C88 1.432(8)
C93 C94 1.378(10)
C88 C89 1.437(10)
C91 C90 1.385(8)
C91 C92 1.399(8)
C63 C64 1.409(10)
C89 C90 1.352(10)
C101 C100 1.393(7)
C101 C103 1.432(7)
C100 C99 1.359(7)
C103 C104 1.393(8)
C103 C108 1.401(8)
C104 C105 1.421(8)
C105 C106 1.445(12)
C106 C107 1.333(12)
C107 C108 1.357(10)
C109 C110 1.516(10)
C133 C134 1.355(9)
C64 C65 1.245(10)

loop_
_platon_squeeze_void_nr
_platon_squeeze_void_average_x
_platon_squeeze_void_average_y
_platon_squeeze_void_average_z
_platon_squeeze_void_volume
_platon_squeeze_void_count_electrons
_platon_squeeze_void_content
1 -0.010 0.008 -0.008 1645 269 ' '
2 0.164 0.958 0.503 7 0 ' '
3 0.500 0.500 1.000 154 44 ' '
4 0.836 0.042 0.497 6 0 ' '
